data_1575656
loop_
_publ_author_name
'Liu, Shihua'
'Zheng, Shunlin'
'Lin, Jieli'
'Gr&#xfc;tzmacher, Hansj&#xf6;rg'
'Su, Cheng-Yong'
'Li, Zhongshu'

_publ_section_title
;
 B&#xfc;chner-type ring expansion of aromatic main-group biradicaloids
 toward phosphorus radical-derived NIR-II photothermal materials.
;
_journal_issue 40
_journal_name_full 'Chemical science'
_journal_page_first 18775
_journal_page_last 18782
_journal_paper_doi 10.1039/d5sc06158j
_journal_volume 16
_journal_year 2025
_chemical_formula_moiety 'C57 H77 N4 P2'
_chemical_formula_sum 'C57 H77 N4 P2'
_chemical_formula_weight 880.16
_space_group_crystal_system monoclinic
_space_group_IT_number 9
_space_group_name_Hall 'C -2yc'
_space_group_name_H-M_alt 'C 1 c 1'
_atom_sites_solution_hydrogens geom
_atom_sites_solution_primary dual
_audit_creation_date 2024-04-07
_audit_creation_method
;
Olex2 1.5
(compiled 2024.02.16 svn.r378c4104 for OlexSys, GUI svn.r6928)
;
_audit_update_record
;
2025-06-14 deposited with the CCDC.	2025-09-09 downloaded from the CCDC.
;
_cell_angle_alpha 90
_cell_angle_beta 102.619(4)
_cell_angle_gamma 90
_cell_formula_units_Z 4
_cell_length_a 16.5434(14)
_cell_length_b 12.8430(11)
_cell_length_c 25.526(2)
_cell_measurement_reflns_used 9804
_cell_measurement_temperature 150.0
_cell_measurement_theta_max 69.9560
_cell_measurement_theta_min 3.9690
_cell_volume 5292.4(8)
_computing_cell_refinement 'SAINT V8.40A (Bruker, 2019)'
_computing_data_reduction 'SAINT V8.40A (Bruker, 2019)'
_computing_molecular_graphics 'Olex2 1.5 (Dolomanov et al., 2009)'
_computing_publication_material 'Olex2 1.5 (Dolomanov et al., 2009)'
_computing_structure_refinement 'SHELXL 2018/3 (Sheldrick, 2015)'
_computing_structure_solution 'SHELXT 2014/4 (Sheldrick, 2014)'
_diffrn_ambient_temperature 150.0
_diffrn_measured_fraction_theta_full 0.999
_diffrn_measured_fraction_theta_max 0.984
_diffrn_measurement_device_type 'CCD area detector'
_diffrn_measurement_method 'phi and omega scans'
_diffrn_radiation_monochromator graphite
_diffrn_radiation_type MoK\a
_diffrn_radiation_wavelength 0.71073
_diffrn_reflns_av_R_equivalents 0.0671
_diffrn_reflns_av_unetI/netI 0.0625
_diffrn_reflns_Laue_measured_fraction_full 0.999
_diffrn_reflns_Laue_measured_fraction_max 0.984
_diffrn_reflns_limit_h_max 21
_diffrn_reflns_limit_h_min -21
_diffrn_reflns_limit_k_max 16
_diffrn_reflns_limit_k_min -16
_diffrn_reflns_limit_l_max 32
_diffrn_reflns_limit_l_min -32
_diffrn_reflns_number 42983
_diffrn_reflns_point_group_measured_fraction_full 0.991
_diffrn_reflns_point_group_measured_fraction_max 0.964
_diffrn_reflns_theta_full 25.242
_diffrn_reflns_theta_max 27.265
_diffrn_reflns_theta_min 1.635
_diffrn_source_current 3.57
_diffrn_source_power 0.24954300000000001
_diffrn_source_voltage 69.9
_exptl_absorpt_coefficient_mu 0.121
_exptl_absorpt_correction_T_max 0.7516
_exptl_absorpt_correction_T_min 0.6399
_exptl_absorpt_correction_type multi-scan
_exptl_absorpt_process_details
;
SADABS-2016/2 (Bruker,2016/2) was used for absorption correction.
wR2(int) was 0.1410 before and 0.0855 after correction.
The Ratio of minimum to maximum transmission is 0.8514.
The \l/2 correction factor is Not present.
;
_exptl_crystal_colour 'clear reddish red'
_exptl_crystal_colour_lustre clear
_exptl_crystal_colour_modifier reddish
_exptl_crystal_colour_primary red
_exptl_crystal_density_diffrn 1.105
_exptl_crystal_description block
_exptl_crystal_F_000 1908
_exptl_crystal_size_max 0.15
_exptl_crystal_size_mid 0.12
_exptl_crystal_size_min 0.12
_refine_diff_density_max 1.252
_refine_diff_density_min -0.429
_refine_diff_density_rms 0.119
_refine_ls_abs_structure_details
;
 Flack x determined using 3714 quotients [(I+)-(I-)]/[(I+)+(I-)]
 (Parsons, Flack and Wagner, Acta Cryst. B69 (2013) 249-259).
;
_refine_ls_abs_structure_Flack -1.07(8)
_refine_ls_extinction_coef 0.020(3)
_refine_ls_extinction_expression Fc^*^=kFc[1+0.001xFc^2^\l^3^/sin(2\q)]^-1/4^
_refine_ls_extinction_method 'SHELXL-2018/3 (Sheldrick 2018)'
_refine_ls_goodness_of_fit_ref 1.069
_refine_ls_hydrogen_treatment constr
_refine_ls_matrix_type full
_refine_ls_number_parameters 592
_refine_ls_number_reflns 11473
_refine_ls_number_restraints 47
_refine_ls_restrained_S_all 1.069
_refine_ls_R_factor_all 0.1132
_refine_ls_R_factor_gt 0.0992
_refine_ls_shift/su_max 0.000
_refine_ls_shift/su_mean 0.000
_refine_ls_structure_factor_coef Fsqd
_refine_ls_weighting_details 'w=1/[\s^2^(Fo^2^)+(0.1721P)^2^+12.9261P] where P=(Fo^2^+2Fc^2^)/3'
_refine_ls_weighting_scheme calc
_refine_ls_wR_factor_gt 0.2766
_refine_ls_wR_factor_ref 0.2879
_reflns_Friedel_coverage 0.959
_reflns_Friedel_fraction_full 0.983
_reflns_Friedel_fraction_max 0.945
_reflns_number_gt 9461
_reflns_number_total 11473
_reflns_threshold_expression 'I > 2\s(I)'
_cod_data_source_file d5sc06158j2.cif
_cod_data_source_block 4a
_cod_depositor_comments 'Adding full bibliography for 1575654--1575657.cif.'
_cod_original_cell_volume 5292.5(8)
_cod_database_code 1575656
_shelx_shelxl_version_number 2018/3
_shelx_space_group_comment
;
The symmetry employed for this shelxl refinement is uniquely defined
by the following loop, which should always be used as a source of
symmetry information in preference to the above space-group names.
They are only intended as comments.
;
_shelx_estimated_absorpt_t_max 0.986
_shelx_estimated_absorpt_t_min 0.982
_olex2_refinement_description
;
1. Fixed Uiso
 At 1.2 times of:
  All C(H) groups, All C(H,H) groups
 At 1.5 times of:
  All C(H,H,H) groups
2. Restrained distances
 C5-P1 = C5A-P1A
 1.72 with sigma of 0.002
 C5A-C1
 1.48 with sigma of 0.02
 C5-C3
 1.48 with sigma of 0.02
 C29-C30 \\sim C29A-C30
 with sigma of 0.02
 C30-C31 \\sim C30-C31A
 with sigma of 0.02
 C44-C43 \\sim C44-C43A
 with sigma of 0.02
 C53-C54 \\sim C53-C54A
 with sigma of 0.02
 C53-C52 \\sim C53-C52A
 with sigma of 0.02
3. Uiso/Uaniso restraints and constraints
Uanis(C31A) \\sim Ueq, Uanis(C29A) \\sim Ueq, Uanis(C29) \\sim Ueq, Uanis(C31)
\\sim Ueq, Uanis(C43) \\sim Ueq, Uanis(C54A) \\sim Ueq: with sigma of 0.01 and
sigma for terminal atoms of 0.02
Uanis(P1) = Uanis(C5A) = Uanis(P1A) = Uanis(C5)
4. Others
 Sof(C5A)=Sof(H5A)=Sof(P1A)=1-FVAR(1)
 Sof(C5)=Sof(H5)=Sof(P1)=FVAR(1)
 Sof(H30A)=Sof(C29A)=Sof(H29D)=Sof(H29E)=Sof(H29F)=1-FVAR(2)
 Sof(H30)=Sof(C29)=Sof(H29A)=Sof(H29B)=Sof(H29C)=FVAR(2)
 Sof(C31A)=Sof(H31D)=Sof(H31E)=Sof(H31F)=1-FVAR(3)
 Sof(C31)=Sof(H31A)=Sof(H31B)=Sof(H31C)=FVAR(3)
 Sof(C43A)=Sof(H43D)=Sof(H43E)=Sof(H43F)=1-FVAR(4)
 Sof(C43)=Sof(H43A)=Sof(H43B)=Sof(H43C)=FVAR(4)
 Sof(H53A)=Sof(C52A)=Sof(H52D)=Sof(H52E)=Sof(H52F)=Sof(C54A)=Sof(H54D)=
 Sof(H54E)=Sof(H54F)=1-FVAR(5)
 Sof(H53)=Sof(C52)=Sof(H52A)=Sof(H52B)=Sof(H52C)=Sof(C54)=Sof(H54A)=Sof(H54B)=
 Sof(H54C)=FVAR(5)
5.a Ternary CH refined with riding coordinates:
 C15(H15), C18(H18), C27(H27), C30(H30), C30(H30A), C41(H41), C44(H44),
 C53(H53), C53(H53A), C56(H56)
5.b Secondary CH2 refined with riding coordinates:
 C6(H6A,H6B), C7(H7A,H7B), C32(H32A,H32B), C33(H33A,H33B)
5.c Aromatic/amide H refined with riding coordinates:
 C12(H12), C11(H11), C10(H10), C22(H22), C23(H23), C24(H24), C36(H36),
 C38(H38), C37(H37), C50(H50), C48(H48), C49(H49), C5(H5), C5A(H5A)
5.d Fitted hexagon refined as free rotating group:
 C13(C12,C11,C10,C9,C8), C20(C21,C22,C23,C24,C25), C36(C35,C34,C39,C38,C37),
 C50(C51,C46,C47,C48,C49)
5.e Idealised Me refined as rotating group:
 C01E(H01A,H01B,H01C), C14(H14A,H14B,H14C), C16(H16A,H16B,H16C), C17(H17A,H17B,
 H17C), C19(H19A,H19B,H19C), C26(H26A,H26B,H26C), C28(H28A,H28B,H28C), C40(H40A,
 H40B,H40C), C42(H42A,H42B,H42C), C45(H45A,H45B,H45C), C55(H55A,H55B,H55C),
 C29(H29A,H29B,H29C), C31(H31A,H31B,H31C), C43(H43A,H43B,H43C), C52(H52A,H52B,
 H52C), C54(H54A,H54B,H54C), C29A(H29D,H29E,H29F), C31A(H31D,H31E,H31F),
 C43A(H43D,H43E,H43F), C52A(H52D,H52E,H52F), C54A(H54D,H54E,H54F)
;
_olex2_submission_special_instructions 'No special instructions were received'

loop_
_space_group_symop_operation_xyz
'x, y, z'
'x, -y, z+1/2'
'x+1/2, y+1/2, z'
'x+1/2, -y+1/2, z+1/2'

loop_
_atom_site_label
_atom_site_type_symbol
_atom_site_fract_x
_atom_site_fract_y
_atom_site_fract_z
_atom_site_U_iso_or_equiv
_atom_site_adp_type
_atom_site_occupancy
_atom_site_site_symmetry_order
_atom_site_calc_flag
_atom_site_refinement_flags_posn
_atom_site_refinement_flags_adp
_atom_site_refinement_flags_occupancy
_atom_site_disorder_assembly
_atom_site_disorder_group
C1 C 0.5034(4) 0.6177(6) 0.4512(3) 0.0348(14) Uani 1 1 d D . . . .
C01E C 0.8106(8) 0.4000(9) 0.7075(5) 0.067(3) Uani 1 1 d . . . . .
H01A H 0.859219 0.438624 0.726678 0.101 Uiso 1 1 calc R U . . .
H01B H 0.827048 0.329043 0.700287 0.101 Uiso 1 1 calc R U . . .
H01C H 0.769070 0.397240 0.729610 0.101 Uiso 1 1 calc R U . . .
C2 C 0.4683(4) 0.6483(6) 0.3987(3) 0.0363(15) Uani 1 1 d . . . . .
C3 C 0.5374(4) 0.5564(6) 0.5520(3) 0.0325(14) Uani 1 1 d D . . . .
C4 C 0.5389(4) 0.5240(6) 0.6043(3) 0.0338(14) Uani 1 1 d . . . . .
C6 C 0.4521(6) 0.6924(10) 0.3084(3) 0.062(3) Uani 1 1 d . . . . .
H6A H 0.474998 0.758643 0.298158 0.074 Uiso 1 1 calc R U . . .
H6B H 0.445089 0.643583 0.277727 0.074 Uiso 1 1 calc R U . . .
C7 C 0.3739(6) 0.7101(10) 0.3232(3) 0.060(3) Uani 1 1 d . . . . .
H7A H 0.330550 0.663749 0.302588 0.072 Uiso 1 1 calc R U . . .
H7B H 0.355978 0.783325 0.316168 0.072 Uiso 1 1 calc R U . . .
C13 C 0.3669(3) 0.8387(4) 0.4330(2) 0.0422(17) Uani 1 1 d G . . . .
C12 C 0.3169(3) 0.8944(3) 0.4603(2) 0.0472(19) Uani 1 1 d G . . . .
H12 H 0.334277 0.960696 0.475099 0.057 Uiso 1 1 calc R U . . .
C11 C 0.2415(3) 0.8532(4) 0.4658(2) 0.050(2) Uani 1 1 d G . . . .
H11 H 0.207381 0.891362 0.484443 0.060 Uiso 1 1 calc R U . . .
C10 C 0.2162(3) 0.7563(4) 0.4441(2) 0.0433(17) Uani 1 1 d G . . . .
H10 H 0.164636 0.728146 0.447910 0.052 Uiso 1 1 calc R U . . .
C9 C 0.2661(3) 0.7005(3) 0.4169(2) 0.0362(15) Uani 1 1 d G . . . .
C8 C 0.3415(3) 0.7417(3) 0.41131(18) 0.0353(14) Uani 1 1 d G . . . .
C14 C 0.4334(8) 0.9877(12) 0.3928(6) 0.085(4) Uani 1 1 d . . . . .
H14A H 0.410655 0.970313 0.355128 0.128 Uiso 1 1 calc R U . . .
H14B H 0.486218 1.024391 0.395934 0.128 Uiso 1 1 calc R U . . .
H14C H 0.394371 1.032524 0.406159 0.128 Uiso 1 1 calc R U . . .
C15 C 0.4474(5) 0.8892(8) 0.4256(4) 0.053(2) Uani 1 1 d . . . . .
H15 H 0.474073 0.838491 0.404917 0.064 Uiso 1 1 calc R U . . .
C16 C 0.5076(9) 0.9063(13) 0.4785(5) 0.090(4) Uani 1 1 d . . . . .
H16A H 0.485245 0.958555 0.499401 0.135 Uiso 1 1 calc R U . . .
H16B H 0.560601 0.930702 0.471824 0.135 Uiso 1 1 calc R U . . .
H16C H 0.516135 0.840622 0.498476 0.135 Uiso 1 1 calc R U . . .
C17 C 0.2081(8) 0.5240(8) 0.4332(5) 0.068(3) Uani 1 1 d . . . . .
H17A H 0.256486 0.503643 0.460855 0.102 Uiso 1 1 calc R U . . .
H17B H 0.181803 0.461618 0.414890 0.102 Uiso 1 1 calc R U . . .
H17C H 0.168478 0.560907 0.449935 0.102 Uiso 1 1 calc R U . . .
C18 C 0.2353(6) 0.5947(6) 0.3928(3) 0.0472(18) Uani 1 1 d . . . . .
H18 H 0.283026 0.559968 0.381729 0.057 Uiso 1 1 calc R U . . .
C19 C 0.1676(8) 0.6081(8) 0.3427(5) 0.069(3) Uani 1 1 d . . . . .
H19A H 0.120031 0.643356 0.351906 0.104 Uiso 1 1 calc R U . . .
H19B H 0.150395 0.539628 0.327255 0.104 Uiso 1 1 calc R U . . .
H19C H 0.188532 0.650022 0.316412 0.104 Uiso 1 1 calc R U . . .
C20 C 0.5674(2) 0.5738(3) 0.34774(18) 0.0347(15) Uani 1 1 d G . . . .
C21 C 0.5496(2) 0.4679(4) 0.34306(19) 0.0382(16) Uani 1 1 d G . . . .
C22 C 0.6086(3) 0.3985(3) 0.3326(2) 0.0457(18) Uani 1 1 d G . . . .
H22 H 0.596470 0.326188 0.329360 0.055 Uiso 1 1 calc R U . . .
C23 C 0.6853(3) 0.4349(3) 0.3267(2) 0.0465(18) Uani 1 1 d G . . . .
H23 H 0.725546 0.387476 0.319551 0.056 Uiso 1 1 calc R U . . .
C24 C 0.7030(2) 0.5407(4) 0.3314(2) 0.0394(16) Uani 1 1 d G . . . .
H24 H 0.755383 0.565626 0.327428 0.047 Uiso 1 1 calc R U . . .
C25 C 0.6440(3) 0.6102(3) 0.34192(18) 0.0356(15) Uani 1 1 d G . . . .
C26 C 0.6629(9) 0.7743(9) 0.2925(5) 0.074(3) Uani 1 1 d . . . . .
H26A H 0.684906 0.845293 0.297007 0.111 Uiso 1 1 calc R U . . .
H26B H 0.605195 0.776117 0.272389 0.111 Uiso 1 1 calc R U . . .
H26C H 0.695965 0.732526 0.272832 0.111 Uiso 1 1 calc R U . . .
C27 C 0.6667(6) 0.7254(7) 0.3479(4) 0.051(2) Uani 1 1 d . . . . .
H27 H 0.624329 0.760926 0.364163 0.061 Uiso 1 1 calc R U . . .
C28 C 0.7513(7) 0.7424(11) 0.3854(5) 0.078(3) Uani 1 1 d . . . . .
H28A H 0.794696 0.714178 0.368800 0.117 Uiso 1 1 calc R U . . .
H28B H 0.752800 0.706799 0.419565 0.117 Uiso 1 1 calc R U . . .
H28C H 0.760499 0.817106 0.391904 0.117 Uiso 1 1 calc R U . . .
C30 C 0.4663(6) 0.4229(7) 0.3488(3) 0.0477(19) Uani 1 1 d D . . . .
H30 H 0.430567 0.483659 0.353274 0.057 Uiso 0.57(8) 1 calc R U P A 1
H30A H 0.443085 0.467397 0.374159 0.057 Uiso 0.43(8) 1 calc R U P A 2
C32 C 0.5877(6) 0.4742(9) 0.6933(3) 0.056(2) Uani 1 1 d . . . . .
H32A H 0.605689 0.517755 0.725782 0.068 Uiso 1 1 calc R U . . .
H32B H 0.615373 0.405602 0.699558 0.068 Uiso 1 1 calc R U . . .
C33 C 0.4957(6) 0.4621(9) 0.6799(3) 0.055(2) Uani 1 1 d . . . . .
H33A H 0.479593 0.390120 0.687149 0.066 Uiso 1 1 calc R U . . .
H33B H 0.469294 0.511161 0.700969 0.066 Uiso 1 1 calc R U . . .
C36 C 0.3413(3) 0.2805(3) 0.5441(2) 0.053(2) Uani 1 1 d G . . . .
H36 H 0.347297 0.214515 0.528495 0.063 Uiso 1 1 calc R U . . .
C35 C 0.4110(2) 0.3354(4) 0.5699(2) 0.0399(16) Uani 1 1 d G . . . .
C34 C 0.4023(2) 0.4319(4) 0.5928(2) 0.0366(15) Uani 1 1 d G . . . .
C39 C 0.3238(3) 0.4734(3) 0.5897(2) 0.0365(15) Uani 1 1 d G . . . .
C38 C 0.2541(2) 0.4185(4) 0.5638(2) 0.0461(19) Uani 1 1 d G . . . .
H38 H 0.200425 0.446836 0.561734 0.055 Uiso 1 1 calc R U . . .
C37 C 0.2628(3) 0.3220(4) 0.5410(2) 0.051(2) Uani 1 1 d G . . . .
H37 H 0.215166 0.284416 0.523341 0.061 Uiso 1 1 calc R U . . .
C40 C 0.2632(7) 0.6538(8) 0.5753(5) 0.063(3) Uani 1 1 d . . . . .
H40A H 0.293235 0.665010 0.546682 0.095 Uiso 1 1 calc R U . . .
H40B H 0.257147 0.720319 0.592907 0.095 Uiso 1 1 calc R U . . .
H40C H 0.208313 0.625007 0.559974 0.095 Uiso 1 1 calc R U . . .
C41 C 0.3113(5) 0.5780(6) 0.6164(3) 0.0441(17) Uani 1 1 d . . . . .
H41 H 0.367381 0.608682 0.630620 0.053 Uiso 1 1 calc R U . . .
C42 C 0.2697(7) 0.5639(8) 0.6636(4) 0.056(2) Uani 1 1 d . . . . .
H42A H 0.211441 0.544851 0.650249 0.084 Uiso 1 1 calc R U . . .
H42B H 0.272842 0.629241 0.683838 0.084 Uiso 1 1 calc R U . . .
H42C H 0.297895 0.508679 0.687183 0.084 Uiso 1 1 calc R U . . .
C44 C 0.4964(6) 0.2830(7) 0.5764(4) 0.052(2) Uani 1 1 d D . . . .
H44 H 0.538264 0.331317 0.597915 0.062 Uiso 1 1 calc R U . B 2
C45 C 0.5211(14) 0.2650(17) 0.5223(8) 0.128(7) Uani 1 1 d . . . . .
H45A H 0.488330 0.207566 0.503155 0.192 Uiso 1 1 calc R U . . .
H45B H 0.580116 0.247420 0.528750 0.192 Uiso 1 1 calc R U . . .
H45C H 0.510616 0.328445 0.500562 0.192 Uiso 1 1 calc R U . . .
C50 C 0.7172(3) 0.7765(3) 0.6783(2) 0.0472(18) Uani 1 1 d G . . . .
H50 H 0.705460 0.847761 0.683308 0.057 Uiso 1 1 calc R U . . .
C51 C 0.6528(2) 0.7054(4) 0.6641(2) 0.0377(15) Uani 1 1 d G . . . .
C46 C 0.6700(2) 0.6012(3) 0.6567(2) 0.0337(14) Uani 1 1 d G . . . .
C47 C 0.7516(3) 0.5680(3) 0.6635(2) 0.0374(15) Uani 1 1 d G . . . .
C48 C 0.8161(2) 0.6392(4) 0.6777(2) 0.0435(17) Uani 1 1 d G . . . .
H48 H 0.871837 0.616524 0.682307 0.052 Uiso 1 1 calc R U . . .
C49 C 0.7988(3) 0.7434(4) 0.6850(2) 0.0454(19) Uani 1 1 d G . . . .
H49 H 0.842868 0.792005 0.694719 0.054 Uiso 1 1 calc R U . . .
C53 C 0.5650(6) 0.7473(7) 0.6571(3) 0.0484(19) Uani 1 1 d D . . . .
H53 H 0.526592 0.686201 0.650980 0.058 Uiso 0.76(6) 1 calc R U P C 1
H53A H 0.524913 0.699824 0.633442 0.058 Uiso 0.24(6) 1 calc R U P C 2
C55 C 0.8320(7) 0.4471(9) 0.6165(5) 0.064(3) Uani 1 1 d . . . . .
H55A H 0.871717 0.504736 0.623332 0.095 Uiso 1 1 calc R U . . .
H55B H 0.800009 0.450965 0.579387 0.095 Uiso 1 1 calc R U . . .
H55C H 0.861851 0.380748 0.622095 0.095 Uiso 1 1 calc R U . . .
C56 C 0.7739(5) 0.4546(7) 0.6545(4) 0.0474(18) Uani 1 1 d . . . . .
H56 H 0.721563 0.417585 0.637565 0.057 Uiso 1 1 calc R U . . .
N1 N 0.5072(4) 0.6477(6) 0.3558(2) 0.0394(14) Uani 1 1 d . . . . .
N2 N 0.3889(4) 0.6869(6) 0.3805(2) 0.0398(14) Uani 1 1 d . . . . .
N3 N 0.6063(4) 0.5243(5) 0.6471(2) 0.0374(13) Uani 1 1 d . . . . .
N4 N 0.4721(4) 0.4855(5) 0.6231(2) 0.0357(13) Uani 1 1 d . . . . .
P2 P 0.44690(13) 0.58661(16) 0.50159(7) 0.0367(5) Uani 1 1 d . . . . .
C5 C 0.6153(11) 0.5667(17) 0.5358(3) 0.0328(7) Uani 0.566(6) 1 d D . P D 1
H5 H 0.666193 0.551422 0.560084 0.039 Uiso 0.566(6) 1 calc R U P D 1
C29 C 0.4199(15) 0.363(3) 0.2994(8) 0.056(8) Uani 0.57(8) 1 d D U P A 1
H29A H 0.454263 0.304993 0.291975 0.085 Uiso 0.57(8) 1 calc R U P A 1
H29B H 0.407966 0.409826 0.268356 0.085 Uiso 0.57(8) 1 calc R U P A 1
H29C H 0.367831 0.335780 0.306242 0.085 Uiso 0.57(8) 1 calc R U P A 1
C31 C 0.4757(11) 0.3582(15) 0.3996(6) 0.061(5) Uani 0.69(4) 1 d D U P A 1
H31A H 0.423089 0.357445 0.411329 0.092 Uiso 0.69(4) 1 calc R U P A 1
H31B H 0.518950 0.388607 0.427927 0.092 Uiso 0.69(4) 1 calc R U P A 1
H31C H 0.491128 0.286817 0.392395 0.092 Uiso 0.69(4) 1 calc R U P A 1
C43 C 0.518(3) 0.211(6) 0.623(2) 0.058(16) Uani 0.27(10) 1 d D U P E 1
H43A H 0.574015 0.224629 0.643005 0.086 Uiso 0.27(10) 1 calc R U P E 1
H43B H 0.513890 0.138526 0.609838 0.086 Uiso 0.27(10) 1 calc R U P E 1
H43C H 0.478603 0.220634 0.646385 0.086 Uiso 0.27(10) 1 calc R U P E 1
C52 C 0.5432(10) 0.8155(17) 0.6077(7) 0.055(5) Uani 0.76(6) 1 d D . P C 1
H52A H 0.576753 0.879037 0.613443 0.083 Uiso 0.76(6) 1 calc R U P C 1
H52B H 0.484345 0.833948 0.600926 0.083 Uiso 0.76(6) 1 calc R U P C 1
H52C H 0.554379 0.777642 0.576693 0.083 Uiso 0.76(6) 1 calc R U P C 1
C54 C 0.5511(16) 0.804(2) 0.7065(7) 0.064(6) Uani 0.76(6) 1 d D . P C 1
H54A H 0.560048 0.755214 0.736920 0.095 Uiso 0.76(6) 1 calc R U P C 1
H54B H 0.494221 0.830145 0.699742 0.095 Uiso 0.76(6) 1 calc R U P C 1
H54C H 0.590060 0.861841 0.714859 0.095 Uiso 0.76(6) 1 calc R U P C 1
P1 P 0.6136(2) 0.6072(4) 0.47137(14) 0.0328(7) Uani 0.566(6) 1 d D . P D 1
C5A C 0.5926(12) 0.606(2) 0.4672(5) 0.0328(7) Uani 0.434(6) 1 d D . P D 2
H5A H 0.627110 0.618977 0.442612 0.039 Uiso 0.434(6) 1 calc R U P D 2
C29A C 0.405(2) 0.418(5) 0.2957(10) 0.069(11) Uani 0.43(8) 1 d D U P A 2
H29D H 0.421602 0.363463 0.273471 0.103 Uiso 0.43(8) 1 calc R U P A 2
H29E H 0.404070 0.485441 0.277406 0.103 Uiso 0.43(8) 1 calc R U P A 2
H29F H 0.349853 0.402821 0.301774 0.103 Uiso 0.43(8) 1 calc R U P A 2
C31A C 0.479(2) 0.310(2) 0.3717(16) 0.060(12) Uani 0.31(4) 1 d D U P A 2
H31D H 0.427106 0.285314 0.380688 0.090 Uiso 0.31(4) 1 calc R U P A 2
H31E H 0.523176 0.309046 0.404104 0.090 Uiso 0.31(4) 1 calc R U P A 2
H31F H 0.493276 0.263274 0.344712 0.090 Uiso 0.31(4) 1 calc R U P A 2
C43A C 0.5029(19) 0.181(2) 0.6063(19) 0.081(9) Uani 0.73(10) 1 d D . P E 2
H43D H 0.559755 0.155016 0.612056 0.122 Uiso 0.73(10) 1 calc R U P E 2
H43E H 0.464892 0.130459 0.585267 0.122 Uiso 0.73(10) 1 calc R U P E 2
H43F H 0.488131 0.191861 0.641093 0.122 Uiso 0.73(10) 1 calc R U P E 2
C52A C 0.564(4) 0.855(4) 0.631(4) 0.068(18) Uani 0.24(6) 1 d D . P C 2
H52D H 0.581509 0.907456 0.658967 0.102 Uiso 0.24(6) 1 calc R U P C 2
H52E H 0.507557 0.870648 0.611079 0.102 Uiso 0.24(6) 1 calc R U P C 2
H52F H 0.601694 0.855071 0.606392 0.102 Uiso 0.24(6) 1 calc R U P C 2
C54A C 0.540(4) 0.763(7) 0.7097(16) 0.059(16) Uani 0.24(6) 1 d D U P C 2
H54D H 0.538192 0.694862 0.727074 0.089 Uiso 0.24(6) 1 calc R U P C 2
H54E H 0.485406 0.795291 0.703388 0.089 Uiso 0.24(6) 1 calc R U P C 2
H54F H 0.580766 0.807392 0.732897 0.089 Uiso 0.24(6) 1 calc R U P C 2
P1A P 0.6339(3) 0.5691(5) 0.53228(18) 0.0328(7) Uani 0.434(6) 1 d D . P D 2

loop_
_atom_site_aniso_label
_atom_site_aniso_U_11
_atom_site_aniso_U_22
_atom_site_aniso_U_33
_atom_site_aniso_U_23
_atom_site_aniso_U_13
_atom_site_aniso_U_12
C1 0.030(3) 0.039(4) 0.035(3) -0.003(3) 0.007(3) 0.003(3)
C01E 0.074(7) 0.054(6) 0.078(7) 0.015(5) 0.025(5) 0.014(5)
C2 0.032(3) 0.045(4) 0.035(3) 0.000(3) 0.014(3) 0.006(3)
C3 0.030(3) 0.036(4) 0.032(3) -0.004(2) 0.007(2) -0.002(3)
C4 0.024(3) 0.040(4) 0.036(3) 0.001(3) 0.003(3) -0.002(3)
C6 0.054(5) 0.099(8) 0.036(4) 0.023(4) 0.016(4) 0.037(5)
C7 0.047(5) 0.096(8) 0.038(4) 0.007(4) 0.007(3) 0.031(5)
C13 0.036(4) 0.051(4) 0.038(3) 0.005(3) 0.004(3) 0.002(3)
C12 0.066(5) 0.036(4) 0.038(4) -0.008(3) 0.007(3) 0.002(4)
C11 0.064(6) 0.043(4) 0.047(4) 0.002(3) 0.020(4) 0.015(4)
C10 0.041(4) 0.048(5) 0.043(4) 0.006(3) 0.015(3) 0.005(3)
C9 0.037(4) 0.034(4) 0.036(3) 0.002(3) 0.006(3) 0.006(3)
C8 0.033(3) 0.040(4) 0.033(3) 0.001(3) 0.008(3) 0.007(3)
C14 0.055(6) 0.096(9) 0.106(9) 0.048(8) 0.021(6) 0.006(6)
C15 0.038(4) 0.057(5) 0.057(5) 0.001(4) -0.003(4) -0.006(4)
C16 0.080(9) 0.113(11) 0.066(7) -0.003(7) -0.008(6) -0.035(8)
C17 0.071(7) 0.040(5) 0.089(7) 0.005(5) 0.012(6) -0.003(5)
C18 0.051(5) 0.037(4) 0.050(4) -0.004(3) 0.004(4) 0.001(3)
C19 0.081(8) 0.049(5) 0.066(6) 0.001(4) -0.010(5) -0.006(5)
C20 0.034(3) 0.045(4) 0.025(3) -0.001(2) 0.007(2) 0.010(3)
C21 0.039(4) 0.047(4) 0.030(3) 0.002(3) 0.009(3) 0.004(3)
C22 0.056(5) 0.043(4) 0.038(4) 0.005(3) 0.011(3) 0.009(4)
C23 0.039(4) 0.052(5) 0.048(4) 0.005(3) 0.010(3) 0.012(4)
C24 0.033(4) 0.051(4) 0.035(3) -0.005(3) 0.008(3) 0.005(3)
C25 0.033(3) 0.047(4) 0.027(3) 0.000(3) 0.005(2) 0.001(3)
C26 0.087(8) 0.045(5) 0.098(9) 0.007(5) 0.040(7) -0.004(5)
C27 0.054(5) 0.052(5) 0.051(4) -0.011(4) 0.019(4) -0.004(4)
C28 0.060(6) 0.093(9) 0.083(7) -0.033(6) 0.021(5) -0.033(6)
C30 0.052(5) 0.048(5) 0.044(4) 0.003(3) 0.012(4) -0.013(4)
C32 0.049(5) 0.074(6) 0.042(4) 0.019(4) -0.002(3) -0.020(4)
C33 0.042(4) 0.093(7) 0.032(4) 0.003(4) 0.013(3) -0.022(5)
C36 0.071(6) 0.043(4) 0.042(4) -0.007(3) 0.008(4) -0.010(4)
C35 0.038(4) 0.044(4) 0.040(3) 0.005(3) 0.013(3) 0.002(3)
C34 0.031(3) 0.041(4) 0.038(3) 0.000(3) 0.006(3) -0.010(3)
C39 0.030(3) 0.035(4) 0.044(4) 0.003(3) 0.007(3) -0.002(3)
C38 0.041(4) 0.042(4) 0.050(4) 0.004(3) -0.002(3) -0.009(3)
C37 0.044(4) 0.052(5) 0.051(4) -0.003(4) 0.001(3) -0.021(4)
C40 0.075(7) 0.046(5) 0.073(6) 0.011(4) 0.025(5) 0.009(5)
C41 0.039(4) 0.042(4) 0.051(4) -0.006(3) 0.011(3) 0.000(3)
C42 0.061(6) 0.055(5) 0.053(5) -0.008(4) 0.014(4) -0.001(4)
C44 0.045(5) 0.051(5) 0.063(5) -0.001(4) 0.021(4) 0.001(4)
C45 0.140(16) 0.154(17) 0.107(12) -0.017(11) 0.064(11) 0.065(13)
C50 0.048(5) 0.044(4) 0.046(4) 0.002(3) 0.001(3) 0.001(3)
C51 0.031(3) 0.045(4) 0.034(3) 0.000(3) 0.003(3) -0.002(3)
C46 0.030(3) 0.041(4) 0.029(3) 0.000(2) 0.004(2) -0.002(3)
C47 0.033(4) 0.045(4) 0.033(3) 0.001(3) 0.005(3) -0.004(3)
C48 0.026(3) 0.060(5) 0.042(4) 0.004(3) 0.004(3) -0.002(3)
C49 0.040(4) 0.052(5) 0.041(4) 0.000(3) 0.001(3) -0.017(3)
C53 0.047(4) 0.056(5) 0.040(4) -0.005(3) 0.004(3) 0.008(4)
C55 0.053(5) 0.066(6) 0.073(6) -0.018(5) 0.018(5) 0.010(5)
C56 0.035(4) 0.047(5) 0.058(5) -0.008(4) 0.006(3) 0.003(3)
N1 0.035(3) 0.055(4) 0.031(3) 0.004(3) 0.013(2) 0.014(3)
N2 0.030(3) 0.058(4) 0.030(3) -0.002(3) 0.005(2) 0.015(3)
N3 0.028(3) 0.048(4) 0.033(3) 0.003(2) -0.001(2) -0.003(3)
N4 0.025(3) 0.049(4) 0.033(3) -0.002(2) 0.006(2) -0.011(2)
P2 0.0280(8) 0.0530(11) 0.0289(7) 0.0017(7) 0.0054(6) 0.0014(8)
C5 0.0268(18) 0.0418(11) 0.0299(10) -0.0005(8) 0.0065(9) -0.0011(16)
C29 0.053(10) 0.076(17) 0.041(8) -0.001(9) 0.012(7) -0.018(10)
C31 0.067(9) 0.068(10) 0.050(9) 0.003(7) 0.017(6) -0.016(7)
C43 0.032(18) 0.08(3) 0.06(2) 0.002(18) 0.027(15) -0.017(17)
C52 0.054(8) 0.060(10) 0.047(8) 0.009(7) 0.002(6) 0.022(7)
C54 0.068(12) 0.069(12) 0.057(8) 0.003(8) 0.019(7) 0.027(10)
P1 0.0268(18) 0.0418(11) 0.0299(10) -0.0005(8) 0.0065(9) -0.0011(16)
C5A 0.0268(18) 0.0418(11) 0.0299(10) -0.0005(8) 0.0065(9) -0.0011(16)
C29A 0.062(16) 0.09(2) 0.054(13) 0.018(14) 0.006(11) -0.018(16)
C31A 0.047(16) 0.09(2) 0.049(18) 0.015(16) 0.012(12) -0.015(14)
C43A 0.055(12) 0.046(12) 0.14(2) 0.021(13) 0.015(13) 0.019(9)
C52A 0.05(3) 0.08(4) 0.08(4) -0.01(3) 0.03(3) 0.01(3)
C54A 0.037(19) 0.09(3) 0.06(2) 0.03(2) 0.017(15) 0.01(2)
P1A 0.0268(18) 0.0418(11) 0.0299(10) -0.0005(8) 0.0065(9) -0.0011(16)

loop_
_atom_type_symbol
_atom_type_description
_atom_type_scat_dispersion_real
_atom_type_scat_dispersion_imag
_atom_type_scat_source
C C 0.0033 0.0016 'International Tables Vol C Tables 4.2.6.8 and 6.1.1.4'
H H 0.0000 0.0000 'International Tables Vol C Tables 4.2.6.8 and 6.1.1.4'
N N 0.0061 0.0033 'International Tables Vol C Tables 4.2.6.8 and 6.1.1.4'
P P 0.1023 0.0942 'International Tables Vol C Tables 4.2.6.8 and 6.1.1.4'

loop_
_geom_angle_atom_site_label_1
_geom_angle_atom_site_label_2
_geom_angle_atom_site_label_3
_geom_angle
_geom_angle_site_symmetry_1
_geom_angle_site_symmetry_3
_geom_angle_publ_flag
C2 C1 P2 125.4(5) . . ?
C2 C1 P1 118.9(6) . . ?
C2 C1 C5A 118.9(7) . . ?
P1 C1 P2 115.8(4) . . ?
C5A C1 P2 115.7(7) . . ?
H01A C01E H01B 109.5 . . ?
H01A C01E H01C 109.5 . . ?
H01B C01E H01C 109.5 . . ?
C56 C01E H01A 109.5 . . ?
C56 C01E H01B 109.5 . . ?
C56 C01E H01C 109.5 . . ?
N1 C2 C1 126.1(7) . . ?
N2 C2 C1 126.0(6) . . ?
N2 C2 N1 107.9(6) . . ?
C4 C3 P2 126.2(5) . . ?
C4 C3 C5 118.1(7) . . ?
C4 C3 P1A 117.9(5) . . ?
C5 C3 P2 115.7(6) . . ?
P1A C3 P2 115.9(4) . . ?
N3 C4 C3 126.9(6) . . ?
N3 C4 N4 107.1(6) . . ?
N4 C4 C3 126.0(6) . . ?
H6A C6 H6B 108.7 . . ?
C7 C6 H6A 110.5 . . ?
C7 C6 H6B 110.5 . . ?
C7 C6 N1 106.2(7) . . ?
N1 C6 H6A 110.5 . . ?
N1 C6 H6B 110.5 . . ?
C6 C7 H7A 110.7 . . ?
C6 C7 H7B 110.7 . . ?
C6 C7 N2 105.3(7) . . ?
H7A C7 H7B 108.8 . . ?
N2 C7 H7A 110.7 . . ?
N2 C7 H7B 110.7 . . ?
C12 C13 C8 120.0 . . ?
C12 C13 C15 118.2(5) . . ?
C8 C13 C15 121.8(5) . . ?
C13 C12 H12 120.0 . . ?
C11 C12 C13 120.0 . . ?
C11 C12 H12 120.0 . . ?
C12 C11 H11 120.0 . . ?
C12 C11 C10 120.0 . . ?
C10 C11 H11 120.0 . . ?
C11 C10 H10 120.0 . . ?
C11 C10 C9 120.0 . . ?
C9 C10 H10 120.0 . . ?
C10 C9 C18 118.4(5) . . ?
C8 C9 C10 120.0 . . ?
C8 C9 C18 121.6(5) . . ?
C13 C8 N2 120.8(4) . . ?
C9 C8 C13 120.0 . . ?
C9 C8 N2 119.1(4) . . ?
H14A C14 H14B 109.5 . . ?
H14A C14 H14C 109.5 . . ?
H14B C14 H14C 109.5 . . ?
C15 C14 H14A 109.5 . . ?
C15 C14 H14B 109.5 . . ?
C15 C14 H14C 109.5 . . ?
C13 C15 H15 106.6 . . ?
C14 C15 C13 113.2(7) . . ?
C14 C15 H15 106.6 . . ?
C14 C15 C16 111.5(11) . . ?
C16 C15 C13 112.0(9) . . ?
C16 C15 H15 106.6 . . ?
C15 C16 H16A 109.5 . . ?
C15 C16 H16B 109.5 . . ?
C15 C16 H16C 109.5 . . ?
H16A C16 H16B 109.5 . . ?
H16A C16 H16C 109.5 . . ?
H16B C16 H16C 109.5 . . ?
H17A C17 H17B 109.5 . . ?
H17A C17 H17C 109.5 . . ?
H17B C17 H17C 109.5 . . ?
C18 C17 H17A 109.5 . . ?
C18 C17 H17B 109.5 . . ?
C18 C17 H17C 109.5 . . ?
C9 C18 H18 107.2 . . ?
C17 C18 C9 112.5(7) . . ?
C17 C18 H18 107.2 . . ?
C17 C18 C19 111.6(9) . . ?
C19 C18 C9 111.0(7) . . ?
C19 C18 H18 107.2 . . ?
C18 C19 H19A 109.5 . . ?
C18 C19 H19B 109.5 . . ?
C18 C19 H19C 109.5 . . ?
H19A C19 H19B 109.5 . . ?
H19A C19 H19C 109.5 . . ?
H19B C19 H19C 109.5 . . ?
C21 C20 C25 120.0 . . ?
C21 C20 N1 121.6(4) . . ?
C25 C20 N1 118.3(4) . . ?
C20 C21 C30 122.6(4) . . ?
C22 C21 C20 120.0 . . ?
C22 C21 C30 117.4(4) . . ?
C21 C22 H22 120.0 . . ?
C21 C22 C23 120.0 . . ?
C23 C22 H22 120.0 . . ?
C22 C23 H23 120.0 . . ?
C24 C23 C22 120.0 . . ?
C24 C23 H23 120.0 . . ?
C23 C24 H24 120.0 . . ?
C23 C24 C25 120.0 . . ?
C25 C24 H24 120.0 . . ?
C20 C25 C27 121.7(4) . . ?
C24 C25 C20 120.0 . . ?
C24 C25 C27 118.3(4) . . ?
H26A C26 H26B 109.5 . . ?
H26A C26 H26C 109.5 . . ?
H26B C26 H26C 109.5 . . ?
C27 C26 H26A 109.5 . . ?
C27 C26 H26B 109.5 . . ?
C27 C26 H26C 109.5 . . ?
C25 C27 C26 110.1(7) . . ?
C25 C27 H27 107.7 . . ?
C25 C27 C28 111.9(9) . . ?
C26 C27 H27 107.7 . . ?
C28 C27 C26 111.6(9) . . ?
C28 C27 H27 107.7 . . ?
C27 C28 H28A 109.5 . . ?
C27 C28 H28B 109.5 . . ?
C27 C28 H28C 109.5 . . ?
H28A C28 H28B 109.5 . . ?
H28A C28 H28C 109.5 . . ?
H28B C28 H28C 109.5 . . ?
C21 C30 H30 106.4 . . ?
C21 C30 H30A 109.1 . . ?
C21 C30 C29 114.2(10) . . ?
C21 C30 C31A 109.9(13) . . ?
C29 C30 H30 106.4 . . ?
C31 C30 C21 111.2(9) . . ?
C31 C30 H30 106.4 . . ?
C31 C30 C29 111.6(17) . . ?
C29A C30 C21 111.8(14) . . ?
C29A C30 H30A 109.1 . . ?
C29A C30 C31A 108(3) . . ?
C31A C30 H30A 109.1 . . ?
H32A C32 H32B 108.9 . . ?
C33 C32 H32A 110.9 . . ?
C33 C32 H32B 110.9 . . ?
N3 C32 H32A 110.9 . . ?
N3 C32 H32B 110.9 . . ?
N3 C32 C33 104.4(7) . . ?
C32 C33 H33A 110.9 . . ?
C32 C33 H33B 110.9 . . ?
H33A C33 H33B 108.9 . . ?
N4 C33 C32 104.2(6) . . ?
N4 C33 H33A 110.9 . . ?
N4 C33 H33B 110.9 . . ?
C35 C36 H36 120.0 . . ?
C35 C36 C37 120.0 . . ?
C37 C36 H36 120.0 . . ?
C36 C35 C44 118.4(5) . . ?
C34 C35 C36 120.0 . . ?
C34 C35 C44 121.4(5) . . ?
C35 C34 C39 120.0 . . ?
C35 C34 N4 120.9(4) . . ?
C39 C34 N4 118.9(4) . . ?
C34 C39 C38 120.0 . . ?
C34 C39 C41 121.6(4) . . ?
C38 C39 C41 118.4(4) . . ?
C39 C38 H38 120.0 . . ?
C37 C38 C39 120.0 . . ?
C37 C38 H38 120.0 . . ?
C36 C37 H37 120.0 . . ?
C38 C37 C36 120.0 . . ?
C38 C37 H37 120.0 . . ?
H40A C40 H40B 109.5 . . ?
H40A C40 H40C 109.5 . . ?
H40B C40 H40C 109.5 . . ?
C41 C40 H40A 109.5 . . ?
C41 C40 H40B 109.5 . . ?
C41 C40 H40C 109.5 . . ?
C39 C41 H41 107.6 . . ?
C40 C41 C39 110.8(7) . . ?
C40 C41 H41 107.6 . . ?
C40 C41 C42 111.2(8) . . ?
C42 C41 C39 112.0(7) . . ?
C42 C41 H41 107.6 . . ?
C41 C42 H42A 109.5 . . ?
C41 C42 H42B 109.5 . . ?
C41 C42 H42C 109.5 . . ?
H42A C42 H42B 109.5 . . ?
H42A C42 H42C 109.5 . . ?
H42B C42 H42C 109.5 . . ?
C35 C44 H44 107.3 . . ?
C35 C44 C45 112.7(10) . . ?
C45 C44 H44 107.3 . . ?
C43 C44 C35 114(2) . . ?
C43 C44 C45 124(3) . . ?
C43A C44 C35 113.3(11) . . ?
C43A C44 H44 107.3 . . ?
C43A C44 C45 108.7(19) . . ?
C44 C45 H45A 109.5 . . ?
C44 C45 H45B 109.5 . . ?
C44 C45 H45C 109.5 . . ?
H45A C45 H45B 109.5 . . ?
H45A C45 H45C 109.5 . . ?
H45B C45 H45C 109.5 . . ?
C51 C50 H50 120.0 . . ?
C51 C50 C49 120.0 . . ?
C49 C50 H50 120.0 . . ?
C50 C51 C46 120.0 . . ?
C50 C51 C53 117.1(5) . . ?
C46 C51 C53 122.9(5) . . ?
C51 C46 N3 121.7(4) . . ?
C47 C46 C51 120.0 . . ?
C47 C46 N3 118.1(4) . . ?
C46 C47 C48 120.0 . . ?
C46 C47 C56 122.1(4) . . ?
C48 C47 C56 117.9(4) . . ?
C47 C48 H48 120.0 . . ?
C47 C48 C49 120.0 . . ?
C49 C48 H48 120.0 . . ?
C50 C49 H49 120.0 . . ?
C48 C49 C50 120.0 . . ?
C48 C49 H49 120.0 . . ?
C51 C53 H53 107.3 . . ?
C51 C53 H53A 110.2 . . ?
C51 C53 C52A 107(2) . . ?
C52 C53 C51 110.5(8) . . ?
C52 C53 H53 107.3 . . ?
C52 C53 C54 111.5(11) . . ?
C54 C53 C51 112.6(10) . . ?
C54 C53 H53 107.3 . . ?
C52A C53 H53A 110.2 . . ?
C54A C53 C51 112(3) . . ?
C54A C53 H53A 110.2 . . ?
C54A C53 C52A 107(3) . . ?
H55A C55 H55B 109.5 . . ?
H55A C55 H55C 109.5 . . ?
H55B C55 H55C 109.5 . . ?
C56 C55 H55A 109.5 . . ?
C56 C55 H55B 109.5 . . ?
C56 C55 H55C 109.5 . . ?
C01E C56 C47 111.5(7) . . ?
C01E C56 H56 107.7 . . ?
C47 C56 H56 107.7 . . ?
C55 C56 C01E 110.8(8) . . ?
C55 C56 C47 111.4(8) . . ?
C55 C56 H56 107.7 . . ?
C2 N1 C6 109.7(6) . . ?
C2 N1 C20 125.3(6) . . ?
C20 N1 C6 118.1(6) . . ?
C2 N2 C7 110.5(6) . . ?
C2 N2 C8 126.3(5) . . ?
C8 N2 C7 117.5(6) . . ?
C4 N3 C32 111.6(6) . . ?
C4 N3 C46 125.3(6) . . ?
C46 N3 C32 116.8(6) . . ?
C4 N4 C33 111.1(6) . . ?
C4 N4 C34 126.7(5) . . ?
C34 N4 C33 117.0(6) . . ?
C3 P2 C1 94.5(3) . . ?
C3 C5 H5 120.9 . . ?
C3 C5 P1 118.1(10) . . ?
P1 C5 H5 120.9 . . ?
C30 C29 H29A 109.5 . . ?
C30 C29 H29B 109.5 . . ?
C30 C29 H29C 109.5 . . ?
H29A C29 H29B 109.5 . . ?
H29A C29 H29C 109.5 . . ?
H29B C29 H29C 109.5 . . ?
C30 C31 H31A 109.5 . . ?
C30 C31 H31B 109.5 . . ?
C30 C31 H31C 109.5 . . ?
H31A C31 H31B 109.5 . . ?
H31A C31 H31C 109.5 . . ?
H31B C31 H31C 109.5 . . ?
C44 C43 H43A 109.5 . . ?
C44 C43 H43B 109.5 . . ?
C44 C43 H43C 109.5 . . ?
H43A C43 H43B 109.5 . . ?
H43A C43 H43C 109.5 . . ?
H43B C43 H43C 109.5 . . ?
C53 C52 H52A 109.5 . . ?
C53 C52 H52B 109.5 . . ?
C53 C52 H52C 109.5 . . ?
H52A C52 H52B 109.5 . . ?
H52A C52 H52C 109.5 . . ?
H52B C52 H52C 109.5 . . ?
C53 C54 H54A 109.5 . . ?
C53 C54 H54B 109.5 . . ?
C53 C54 H54C 109.5 . . ?
H54A C54 H54B 109.5 . . ?
H54A C54 H54C 109.5 . . ?
H54B C54 H54C 109.5 . . ?
C5 P1 C1 95.9(7) . . ?
C1 C5A H5A 121.1 . . ?
C1 C5A P1A 117.7(13) . . ?
P1A C5A H5A 121.1 . . ?
C30 C29A H29D 109.5 . . ?
C30 C29A H29E 109.5 . . ?
C30 C29A H29F 109.5 . . ?
H29D C29A H29E 109.5 . . ?
H29D C29A H29F 109.5 . . ?
H29E C29A H29F 109.5 . . ?
C30 C31A H31D 109.5 . . ?
C30 C31A H31E 109.5 . . ?
C30 C31A H31F 109.5 . . ?
H31D C31A H31E 109.5 . . ?
H31D C31A H31F 109.5 . . ?
H31E C31A H31F 109.5 . . ?
C44 C43A H43D 109.5 . . ?
C44 C43A H43E 109.5 . . ?
C44 C43A H43F 109.5 . . ?
H43D C43A H43E 109.5 . . ?
H43D C43A H43F 109.5 . . ?
H43E C43A H43F 109.5 . . ?
C53 C52A H52D 109.5 . . ?
C53 C52A H52E 109.5 . . ?
C53 C52A H52F 109.5 . . ?
H52D C52A H52E 109.5 . . ?
H52D C52A H52F 109.5 . . ?
H52E C52A H52F 109.5 . . ?
C53 C54A H54D 109.5 . . ?
C53 C54A H54E 109.5 . . ?
C53 C54A H54F 109.5 . . ?
H54D C54A H54E 109.5 . . ?
H54D C54A H54F 109.5 . . ?
H54E C54A H54F 109.5 . . ?
C5A P1A C3 96.1(9) . . ?

loop_
_geom_bond_atom_site_label_1
_geom_bond_atom_site_label_2
_geom_bond_distance
_geom_bond_site_symmetry_2
_geom_bond_publ_flag
C1 C2 1.396(10) . ?
C1 P2 1.793(7) . ?
C1 P1 1.787(8) . ?
C1 C5A 1.45(2) . ?
C01E H01A 0.9800 . ?
C01E H01B 0.9800 . ?
C01E H01C 0.9800 . ?
C01E C56 1.527(14) . ?
C2 N1 1.386(9) . ?
C2 N2 1.385(9) . ?
C3 C4 1.394(9) . ?
C3 P2 1.790(7) . ?
C3 C5 1.444(16) . ?
C3 P1A 1.783(8) . ?
C4 N3 1.380(8) . ?
C4 N4 1.389(9) . ?
C6 H6A 0.9900 . ?
C6 H6B 0.9900 . ?
C6 C7 1.442(13) . ?
C6 N1 1.463(10) . ?
C7 H7A 0.9900 . ?
C7 H7B 0.9900 . ?
C7 N2 1.461(10) . ?
C13 C12 1.3900 . ?
C13 C8 1.3900 . ?
C13 C15 1.530(10) . ?
C12 H12 0.9500 . ?
C12 C11 1.3900 . ?
C11 H11 0.9500 . ?
C11 C10 1.3900 . ?
C10 H10 0.9500 . ?
C10 C9 1.3900 . ?
C9 C8 1.3900 . ?
C9 C18 1.532(9) . ?
C8 N2 1.414(7) . ?
C14 H14A 0.9800 . ?
C14 H14B 0.9800 . ?
C14 H14C 0.9800 . ?
C14 C15 1.506(15) . ?
C15 H15 1.0000 . ?
C15 C16 1.508(14) . ?
C16 H16A 0.9800 . ?
C16 H16B 0.9800 . ?
C16 H16C 0.9800 . ?
C17 H17A 0.9800 . ?
C17 H17B 0.9800 . ?
C17 H17C 0.9800 . ?
C17 C18 1.514(14) . ?
C18 H18 1.0000 . ?
C18 C19 1.516(13) . ?
C19 H19A 0.9800 . ?
C19 H19B 0.9800 . ?
C19 H19C 0.9800 . ?
C20 C21 1.3900 . ?
C20 C25 1.3900 . ?
C20 N1 1.423(7) . ?
C21 C22 1.3900 . ?
C21 C30 1.532(9) . ?
C22 H22 0.9500 . ?
C22 C23 1.3900 . ?
C23 H23 0.9500 . ?
C23 C24 1.3900 . ?
C24 H24 0.9500 . ?
C24 C25 1.3900 . ?
C25 C27 1.527(10) . ?
C26 H26A 0.9800 . ?
C26 H26B 0.9800 . ?
C26 H26C 0.9800 . ?
C26 C27 1.535(15) . ?
C27 H27 1.0000 . ?
C27 C28 1.528(15) . ?
C28 H28A 0.9800 . ?
C28 H28B 0.9800 . ?
C28 H28C 0.9800 . ?
C30 H30 1.0000 . ?
C30 H30A 1.0000 . ?
C30 C29 1.533(17) . ?
C30 C31 1.519(16) . ?
C30 C29A 1.51(2) . ?
C30 C31A 1.57(2) . ?
C32 H32A 0.9900 . ?
C32 H32B 0.9900 . ?
C32 C33 1.494(12) . ?
C32 N3 1.436(10) . ?
C33 H33A 0.9900 . ?
C33 H33B 0.9900 . ?
C33 N4 1.448(9) . ?
C36 H36 0.9500 . ?
C36 C35 1.3900 . ?
C36 C37 1.3900 . ?
C35 C34 1.3900 . ?
C35 C44 1.540(9) . ?
C34 C39 1.3900 . ?
C34 N4 1.421(6) . ?
C39 C38 1.3900 . ?
C39 C41 1.540(9) . ?
C38 H38 0.9500 . ?
C38 C37 1.3900 . ?
C37 H37 0.9500 . ?
C40 H40A 0.9800 . ?
C40 H40B 0.9800 . ?
C40 H40C 0.9800 . ?
C40 C41 1.522(13) . ?
C41 H41 1.0000 . ?
C41 C42 1.526(13) . ?
C42 H42A 0.9800 . ?
C42 H42B 0.9800 . ?
C42 H42C 0.9800 . ?
C44 H44 1.0000 . ?
C44 C45 1.542(17) . ?
C44 C43 1.49(3) . ?
C44 C43A 1.506(18) . ?
C45 H45A 0.9800 . ?
C45 H45B 0.9800 . ?
C45 H45C 0.9800 . ?
C50 H50 0.9500 . ?
C50 C51 1.3900 . ?
C50 C49 1.3900 . ?
C51 C46 1.3900 . ?
C51 C53 1.523(9) . ?
C46 C47 1.3900 . ?
C46 N3 1.426(7) . ?
C47 C48 1.3900 . ?
C47 C56 1.532(9) . ?
C48 H48 0.9500 . ?
C48 C49 1.3900 . ?
C49 H49 0.9500 . ?
C53 H53 1.0000 . ?
C53 H53A 1.0000 . ?
C53 C52 1.512(14) . ?
C53 C54 1.515(16) . ?
C53 C52A 1.53(3) . ?
C53 C54A 1.50(3) . ?
C55 H55A 0.9800 . ?
C55 H55B 0.9800 . ?
C55 H55C 0.9800 . ?
C55 C56 1.510(14) . ?
C56 H56 1.0000 . ?
C5 H5 0.9500 . ?
C5 P1 1.719(3) . ?
C29 H29A 0.9800 . ?
C29 H29B 0.9800 . ?
C29 H29C 0.9800 . ?
C31 H31A 0.9800 . ?
C31 H31B 0.9800 . ?
C31 H31C 0.9800 . ?
C43 H43A 0.9800 . ?
C43 H43B 0.9800 . ?
C43 H43C 0.9800 . ?
C52 H52A 0.9800 . ?
C52 H52B 0.9800 . ?
C52 H52C 0.9800 . ?
C54 H54A 0.9800 . ?
C54 H54B 0.9800 . ?
C54 H54C 0.9800 . ?
C5A H5A 0.9500 . ?
C5A P1A 1.720(3) . ?
C29A H29D 0.9800 . ?
C29A H29E 0.9800 . ?
C29A H29F 0.9800 . ?
C31A H31D 0.9800 . ?
C31A H31E 0.9800 . ?
C31A H31F 0.9800 . ?
C43A H43D 0.9800 . ?
C43A H43E 0.9800 . ?
C43A H43F 0.9800 . ?
C52A H52D 0.9800 . ?
C52A H52E 0.9800 . ?
C52A H52F 0.9800 . ?
C54A H54D 0.9800 . ?
C54A H54E 0.9800 . ?
C54A H54F 0.9800 . ?

loop_
_geom_torsion_atom_site_label_1
_geom_torsion_atom_site_label_2
_geom_torsion_atom_site_label_3
_geom_torsion_atom_site_label_4
_geom_torsion
_geom_torsion_site_symmetry_1
_geom_torsion_site_symmetry_2
_geom_torsion_site_symmetry_3
_geom_torsion_site_symmetry_4
_geom_torsion_publ_flag
C1 C2 N1 C6 -175.9(9) . . . . ?
C1 C2 N1 C20 33.9(12) . . . . ?
C1 C2 N2 C7 -179.8(9) . . . . ?
C1 C2 N2 C8 27.8(13) . . . . ?
C1 C5A P1A C3 2(2) . . . . ?
C2 C1 P2 C3 179.2(7) . . . . ?
C2 C1 P1 C5 -179.0(10) . . . . ?
C2 C1 C5A P1A 179.7(15) . . . . ?
C3 C4 N3 C32 -173.2(8) . . . . ?
C3 C4 N3 C46 35.8(12) . . . . ?
C3 C4 N4 C33 -178.5(8) . . . . ?
C3 C4 N4 C34 28.1(12) . . . . ?
C3 C5 P1 C1 -0.8(17) . . . . ?
C4 C3 P2 C1 -179.7(7) . . . . ?
C4 C3 C5 P1 -179.7(11) . . . . ?
C4 C3 P1A C5A 178.8(13) . . . . ?
C6 C7 N2 C2 -5.2(12) . . . . ?
C6 C7 N2 C8 149.9(9) . . . . ?
C7 C6 N1 C2 -6.0(12) . . . . ?
C7 C6 N1 C20 146.6(8) . . . . ?
C13 C12 C11 C10 0.0 . . . . ?
C13 C8 N2 C2 64.5(9) . . . . ?
C13 C8 N2 C7 -86.3(8) . . . . ?
C12 C13 C8 C9 0.0 . . . . ?
C12 C13 C8 N2 175.9(5) . . . . ?
C12 C13 C15 C14 -62.3(11) . . . . ?
C12 C13 C15 C16 64.6(10) . . . . ?
C12 C11 C10 C9 0.0 . . . . ?
C11 C10 C9 C8 0.0 . . . . ?
C11 C10 C9 C18 -179.1(5) . . . . ?
C10 C9 C8 C13 0.0 . . . . ?
C10 C9 C8 N2 -175.9(5) . . . . ?
C10 C9 C18 C17 -51.1(9) . . . . ?
C10 C9 C18 C19 74.7(9) . . . . ?
C9 C8 N2 C2 -119.6(7) . . . . ?
C9 C8 N2 C7 89.7(8) . . . . ?
C8 C13 C12 C11 0.0 . . . . ?
C8 C13 C15 C14 114.8(10) . . . . ?
C8 C13 C15 C16 -118.2(9) . . . . ?
C8 C9 C18 C17 129.8(7) . . . . ?
C8 C9 C18 C19 -104.4(8) . . . . ?
C15 C13 C12 C11 177.2(5) . . . . ?
C15 C13 C8 C9 -177.1(6) . . . . ?
C15 C13 C8 N2 -1.2(6) . . . . ?
C18 C9 C8 C13 179.1(5) . . . . ?
C18 C9 C8 N2 3.1(6) . . . . ?
C20 C21 C22 C23 0.0 . . . . ?
C20 C21 C30 C29 121.3(19) . . . . ?
C20 C21 C30 C31 -111.4(10) . . . . ?
C20 C21 C30 C29A 90(3) . . . . ?
C20 C21 C30 C31A -150.0(18) . . . . ?
C20 C25 C27 C26 -104.5(8) . . . . ?
C20 C25 C27 C28 130.9(7) . . . . ?
C21 C20 C25 C24 0.0 . . . . ?
C21 C20 C25 C27 -178.7(6) . . . . ?
C21 C20 N1 C2 59.2(8) . . . . ?
C21 C20 N1 C6 -88.7(8) . . . . ?
C21 C22 C23 C24 0.0 . . . . ?
C22 C21 C30 C29 -58(2) . . . . ?
C22 C21 C30 C31 68.9(11) . . . . ?
C22 C21 C30 C29A -89(3) . . . . ?
C22 C21 C30 C31A 30.2(18) . . . . ?
C22 C23 C24 C25 0.0 . . . . ?
C23 C24 C25 C20 0.0 . . . . ?
C23 C24 C25 C27 178.7(5) . . . . ?
C24 C25 C27 C26 76.8(8) . . . . ?
C24 C25 C27 C28 -47.8(9) . . . . ?
C25 C20 C21 C22 0.0 . . . . ?
C25 C20 C21 C30 -179.8(5) . . . . ?
C25 C20 N1 C2 -123.9(7) . . . . ?
C25 C20 N1 C6 88.1(8) . . . . ?
C30 C21 C22 C23 179.8(5) . . . . ?
C32 C33 N4 C4 -8.5(11) . . . . ?
C32 C33 N4 C34 147.8(8) . . . . ?
C33 C32 N3 C4 -12.1(11) . . . . ?
C33 C32 N3 C46 141.6(7) . . . . ?
C36 C35 C34 C39 0.0 . . . . ?
C36 C35 C34 N4 174.8(5) . . . . ?
C36 C35 C44 C45 66.0(12) . . . . ?
C36 C35 C44 C43 -82(4) . . . . ?
C36 C35 C44 C43A -58(2) . . . . ?
C35 C36 C37 C38 0.0 . . . . ?
C35 C34 C39 C38 0.0 . . . . ?
C35 C34 C39 C41 177.5(6) . . . . ?
C35 C34 N4 C4 64.3(8) . . . . ?
C35 C34 N4 C33 -87.8(8) . . . . ?
C34 C35 C44 C45 -118.9(12) . . . . ?
C34 C35 C44 C43 93(4) . . . . ?
C34 C35 C44 C43A 117(2) . . . . ?
C34 C39 C38 C37 0.0 . . . . ?
C34 C39 C41 C40 123.6(7) . . . . ?
C34 C39 C41 C42 -111.7(7) . . . . ?
C39 C34 N4 C4 -120.8(7) . . . . ?
C39 C34 N4 C33 87.1(8) . . . . ?
C39 C38 C37 C36 0.0 . . . . ?
C38 C39 C41 C40 -58.8(8) . . . . ?
C38 C39 C41 C42 65.9(8) . . . . ?
C37 C36 C35 C34 0.0 . . . . ?
C37 C36 C35 C44 175.2(6) . . . . ?
C41 C39 C38 C37 -177.6(6) . . . . ?
C44 C35 C34 C39 -175.0(6) . . . . ?
C44 C35 C34 N4 -0.2(7) . . . . ?
C50 C51 C46 C47 0.0 . . . . ?
C50 C51 C46 N3 174.2(5) . . . . ?
C50 C51 C53 C52 69.3(12) . . . . ?
C50 C51 C53 C54 -56.1(16) . . . . ?
C50 C51 C53 C52A 37(4) . . . . ?
C50 C51 C53 C54A -80(4) . . . . ?
C51 C50 C49 C48 0.0 . . . . ?
C51 C46 C47 C48 0.0 . . . . ?
C51 C46 C47 C56 -178.4(6) . . . . ?
C51 C46 N3 C4 60.0(8) . . . . ?
C51 C46 N3 C32 -89.7(8) . . . . ?
C46 C51 C53 C52 -110.3(12) . . . . ?
C46 C51 C53 C54 124.3(15) . . . . ?
C46 C51 C53 C52A -142(4) . . . . ?
C46 C51 C53 C54A 101(4) . . . . ?
C46 C47 C48 C49 0.0 . . . . ?
C46 C47 C56 C01E -108.0(7) . . . . ?
C46 C47 C56 C55 127.7(6) . . . . ?
C47 C46 N3 C4 -125.8(6) . . . . ?
C47 C46 N3 C32 84.6(8) . . . . ?
C47 C48 C49 C50 0.0 . . . . ?
C48 C47 C56 C01E 73.5(8) . . . . ?
C48 C47 C56 C55 -50.7(8) . . . . ?
C49 C50 C51 C46 0.0 . . . . ?
C49 C50 C51 C53 -179.7(5) . . . . ?
C53 C51 C46 C47 179.6(6) . . . . ?
C53 C51 C46 N3 -6.2(6) . . . . ?
C56 C47 C48 C49 178.5(6) . . . . ?
N1 C2 N2 C7 1.6(10) . . . . ?
N1 C2 N2 C8 -150.9(7) . . . . ?
N1 C6 C7 N2 6.5(12) . . . . ?
N1 C20 C21 C22 176.8(5) . . . . ?
N1 C20 C21 C30 -3.0(6) . . . . ?
N1 C20 C25 C24 -176.9(5) . . . . ?
N1 C20 C25 C27 4.4(6) . . . . ?
N2 C2 N1 C6 2.8(10) . . . . ?
N2 C2 N1 C20 -147.4(7) . . . . ?
N3 C4 N4 C33 1.3(9) . . . . ?
N3 C4 N4 C34 -152.1(6) . . . . ?
N3 C32 C33 N4 11.9(11) . . . . ?
N3 C46 C47 C48 -174.4(5) . . . . ?
N3 C46 C47 C56 7.2(6) . . . . ?
N4 C4 N3 C32 7.1(10) . . . . ?
N4 C4 N3 C46 -143.9(6) . . . . ?
N4 C34 C39 C38 -175.0(5) . . . . ?
N4 C34 C39 C41 2.6(6) . . . . ?
P2 C1 C2 N1 -162.8(7) . . . . ?
P2 C1 C2 N2 18.7(12) . . . . ?
P2 C1 P1 C5 0.7(10) . . . . ?
P2 C1 C5A P1A -2(3) . . . . ?
P2 C3 C4 N3 -163.2(6) . . . . ?
P2 C3 C4 N4 16.5(11) . . . . ?
P2 C3 C5 P1 1(2) . . . . ?
P2 C3 P1A C5A -0.9(14) . . . . ?
C5 C3 C4 N3 17.2(15) . . . . ?
C5 C3 C4 N4 -163.1(12) . . . . ?
C5 C3 P2 C1 -0.1(11) . . . . ?
P1 C1 C2 N1 16.8(11) . . . . ?
P1 C1 C2 N2 -161.6(7) . . . . ?
P1 C1 P2 C3 -0.5(5) . . . . ?
C5A C1 C2 N1 15.1(19) . . . . ?
C5A C1 C2 N2 -163.3(17) . . . . ?
C5A C1 P2 C3 1.2(15) . . . . ?
P1A C3 C4 N3 17.1(11) . . . . ?
P1A C3 C4 N4 -163.2(7) . . . . ?
P1A C3 P2 C1 0.0(5) . . . . ?
